data_4306724
loop_
_publ_author_name
'Alan Ferguson'
'Amiera Darwish'
'Kristoffer Graham'
'Marc Schmidtmann'
'Andrew Parkin'
'Mark Murrie'

_publ_contact_author_address
;     Department of Chemistry
      University of Glasgow
      Glasgow G12 8QQ
      UK
;
_publ_contact_author_email M.Murrie@chem.gla.ac.uk
_publ_contact_author_fax 44(141)3304888
_publ_contact_author_name 'Mark Murrie'
_publ_contact_author_phone 44(141)3304486
_publ_section_title
;
Bis-Tris Propane as a New Polydentate Linker in the Synthesis of Iron(III)
and Manganese(II/III) Complexes
;
_journal_name_full 'Inorganic Chemistry'
_journal_page_first 9742
_journal_page_last 9744
_journal_paper_doi 10.1021/ic8015386
_journal_volume 47
_journal_year 2008
_chemical_formula_sum 'C68 H117 Fe10 N13 O46'
_chemical_formula_weight 2411.25
_chemical_name_systematic
; 
 ? 
;
_space_group_IT_number 14
_symmetry_cell_setting monoclinic
_symmetry_space_group_name_Hall '-P 2yn'
_symmetry_space_group_name_H-M 'P 1 21/n 1'
_atom_sites_solution_hydrogens difmap
_atom_sites_solution_primary direct
_atom_sites_solution_secondary difmap
_audit_creation_method SHELXL-97
_cell_angle_alpha 90.00
_cell_angle_beta 90.18(4)
_cell_angle_gamma 90.00
_cell_formula_units_Z 2
_cell_length_a 13.812(9)
_cell_length_b 18.283(8)
_cell_length_c 19.946(8)
_cell_measurement_reflns_used 8963
_cell_measurement_temperature 100(2)
_cell_measurement_theta_max 33.68
_cell_measurement_theta_min 2.45
_cell_volume 5037(4)
_computing_cell_refinement 'Bruker AXS SAINT V7.53A'
_computing_data_collection 'Bruker AXS X8 Apex2'
_computing_data_reduction 'Bruker AXS SAINT V7.53A'
_computing_structure_refinement 'SHELXL-97 (Sheldrick, 1997)'
_computing_structure_solution 'SHELXS-97 (Sheldrick, 1997)'
_diffrn_ambient_temperature 100(2)
_diffrn_measured_fraction_theta_full 0.984
_diffrn_measured_fraction_theta_max 0.984
_diffrn_measurement_device_type 'CCD area detector'
_diffrn_measurement_method 'phi scan'
_diffrn_radiation_monochromator graphite
_diffrn_radiation_source 'fine-focus sealed tube'
_diffrn_radiation_type MoK\a
_diffrn_radiation_wavelength 0.71073
_diffrn_reflns_av_R_equivalents 0.0273
_diffrn_reflns_av_sigmaI/netI 0.0470
_diffrn_reflns_limit_h_max 19
_diffrn_reflns_limit_h_min -19
_diffrn_reflns_limit_k_max 25
_diffrn_reflns_limit_k_min -19
_diffrn_reflns_limit_l_max 18
_diffrn_reflns_limit_l_min -28
_diffrn_reflns_number 27906
_diffrn_reflns_theta_full 30.00
_diffrn_reflns_theta_max 30.00
_diffrn_reflns_theta_min 1.51
_exptl_absorpt_coefficient_mu 1.489
_exptl_absorpt_correction_type multi-scan
_exptl_absorpt_process_details 'SADABS-2008/1 (Sheldrick, 2008)'
_exptl_crystal_colour orange
_exptl_crystal_density_diffrn 1.590
_exptl_crystal_density_method 'not measured'
_exptl_crystal_description block
_exptl_crystal_F_000 2488
_exptl_crystal_size_max 0.25
_exptl_crystal_size_mid 0.20
_exptl_crystal_size_min 0.20
_refine_diff_density_max 0.692
_refine_diff_density_min -0.520
_refine_diff_density_rms 0.100
_refine_ls_extinction_method none
_refine_ls_goodness_of_fit_ref 1.037
_refine_ls_hydrogen_treatment mixed
_refine_ls_matrix_type full
_refine_ls_number_parameters 641
_refine_ls_number_reflns 14466
_refine_ls_number_restraints 2
_refine_ls_restrained_S_all 1.037
_refine_ls_R_factor_all 0.0614
_refine_ls_R_factor_gt 0.0379
_refine_ls_shift/su_max 0.001
_refine_ls_shift/su_mean 0.000
_refine_ls_structure_factor_coef Fsqd
_refine_ls_weighting_details 'calc w=1/[\s^2^(Fo^2^)+(0.0400P)^2^+6.0000P] where P=(Fo^2^+2Fc^2^)/3'
_refine_ls_weighting_scheme calc
_refine_ls_wR_factor_gt 0.0879
_refine_ls_wR_factor_ref 0.1010
_reflns_number_gt 10867
_reflns_number_total 14466
_reflns_threshold_expression >2sigma(I)
_cod_data_source_file ic8015386_si_001_1.cif
_cod_data_source_block ad79
_cod_database_code 4306724

loop_
_symmetry_equiv_pos_as_xyz
'x, y, z'
'-x+1/2, y+1/2, -z+1/2'
'-x, -y, -z'
'x-1/2, -y-1/2, z-1/2'

loop_
_atom_site_label
_atom_site_type_symbol
_atom_site_fract_x
_atom_site_fract_y
_atom_site_fract_z
_atom_site_U_iso_or_equiv
_atom_site_adp_type
_atom_site_occupancy
_atom_site_symmetry_multiplicity
_atom_site_calc_flag
_atom_site_refinement_flags
_atom_site_disorder_assembly
_atom_site_disorder_group
Fe1 Fe 0.47966(2) 0.387201(18) 0.298034(16) 0.01153(7) Uani 1 1 d . . .
Fe2 Fe 0.57992(2) 0.258196(19) 0.342060(16) 0.01272(7) Uani 1 1 d . . .
Fe3 Fe 0.58119(2) 0.284817(19) 0.171502(16) 0.01226(7) Uani 1 1 d . . .
Fe4 Fe 0.39688(2) 0.608707(18) 0.548670(16) 0.01082(7) Uani 1 1 d . . .
Fe5 Fe 0.48067(2) 0.539891(18) 0.416973(16) 0.01048(7) Uani 1 1 d . . .
O1 O 0.73907(12) 0.36660(10) 0.42327(8) 0.0168(3) Uani 1 1 d . . .
O2 O 0.72304(12) 0.28425(10) 0.34029(9) 0.0179(4) Uani 1 1 d . . .
O3 O 0.59185(13) 0.29957(9) 0.51091(8) 0.0168(3) Uani 1 1 d . . .
O4 O 0.60626(13) 0.21099(9) 0.43418(8) 0.0181(4) Uani 1 1 d . . .
O5 O 0.43911(13) 0.22435(10) 0.35218(9) 0.0182(4) Uani 1 1 d . . .
O6 O 0.36224(12) 0.32554(10) 0.31704(9) 0.0167(3) Uani 1 1 d . . .
O7 O 0.71804(12) 0.31197(10) 0.15225(8) 0.0165(3) Uani 1 1 d . . .
O8 O 0.54999(12) 0.30518(9) 0.25786(8) 0.0133(3) Uani 1 1 d . . .
O9 O 0.61891(14) 0.17943(10) 0.19025(9) 0.0210(4) Uani 1 1 d . . .
O10 O 0.60793(14) 0.16033(10) 0.30079(9) 0.0196(4) Uani 1 1 d . . .
O11 O 0.56658(13) 0.25103(10) 0.06922(9) 0.0184(4) Uani 1 1 d . . .
O12 O 0.44405(13) 0.24364(11) 0.13754(9) 0.0212(4) Uani 1 1 d . . .
O13 O 0.54274(11) 0.35145(9) 0.37824(8) 0.0117(3) Uani 1 1 d . . .
O14 O 0.74522(13) 0.41330(11) 0.21213(10) 0.0236(4) Uani 1 1 d . . .
O15 O 0.42038(13) 0.41680(10) 0.20960(8) 0.0185(4) Uani 1 1 d . . .
O16 O 0.53449(13) 0.38372(10) 0.13603(8) 0.0178(4) Uani 1 1 d . . .
O17 O 0.42219(11) 0.47455(9) 0.34697(8) 0.0126(3) Uani 1 1 d . . .
O18 O 0.59308(13) 0.45855(10) 0.27616(9) 0.0159(3) Uani 1 1 d D . .
H3 H 0.639(2) 0.441(2) 0.2556(18) 0.051(12) Uiso 1 1 d D . .
H4 H 0.618(3) 0.470(2) 0.3129(12) 0.046(11) Uiso 1 1 d D . .
O19 O 0.35645(11) 0.55756(9) 0.46370(8) 0.0119(3) Uani 1 1 d . . .
O20 O 0.23219(13) 0.68966(10) 0.31845(10) 0.0221(4) Uani 1 1 d . . .
H20 H 0.1776 0.7047 0.3307 0.033 Uiso 1 1 calc R . .
O21 O 0.61339(11) 0.49172(9) 0.40562(8) 0.0113(3) Uani 1 1 d . . .
O22 O 0.52479(11) 0.56672(9) 0.51371(8) 0.0112(3) Uani 1 1 d . . .
O23 O 0.70624(13) 0.73767(10) 0.45792(9) 0.0187(4) Uani 1 1 d . . .
H23 H 0.7293 0.7647 0.4279 0.028 Uiso 1 1 calc R . .
N1 N 0.39955(15) 0.61442(12) 0.34881(10) 0.0134(4) Uani 1 1 d . . .
H1 H 0.390(2) 0.6532(17) 0.3678(14) 0.013(7) Uiso 1 1 d . . .
N2 N 0.58124(14) 0.63295(11) 0.40096(10) 0.0125(4) Uani 1 1 d . . .
H2 H 0.555(2) 0.6701(18) 0.4147(15) 0.022(8) Uiso 1 1 d . . .
C1 C 0.60384(18) 0.23345(14) 0.49313(12) 0.0172(5) Uani 1 1 d . . .
C2 C 0.6172(3) 0.17872(16) 0.54912(14) 0.0318(7) Uani 1 1 d . . .
H2A H 0.6408 0.1324 0.5306 0.048 Uiso 1 1 calc R . .
H2B H 0.5551 0.1705 0.5715 0.048 Uiso 1 1 calc R . .
H2C H 0.6644 0.1977 0.5816 0.048 Uiso 1 1 calc R . .
C3 C 0.61094(18) 0.13882(14) 0.24091(12) 0.0165(5) Uani 1 1 d . . .
C4 C 0.6046(2) 0.05777(15) 0.22984(14) 0.0276(6) Uani 1 1 d . . .
H4A H 0.6085 0.0473 0.1817 0.041 Uiso 1 1 calc R . .
H4B H 0.5429 0.0396 0.2473 0.041 Uiso 1 1 calc R . .
H4C H 0.6582 0.0335 0.2532 0.041 Uiso 1 1 calc R . .
C5 C 0.4790(2) 0.23666(16) 0.07846(13) 0.0226(5) Uani 1 1 d . . .
C6 C 0.4158(3) 0.2129(2) 0.02151(16) 0.0467(10) Uani 1 1 d . . .
H6A H 0.4074 0.1597 0.0231 0.070 Uiso 1 1 calc R . .
H6B H 0.4461 0.2266 -0.0210 0.070 Uiso 1 1 calc R . .
H6C H 0.3525 0.2367 0.0252 0.070 Uiso 1 1 calc R . .
C7 C 0.36389(18) 0.26108(14) 0.34046(12) 0.0171(5) Uani 1 1 d . . .
C8 C 0.2684(2) 0.22686(17) 0.35701(16) 0.0291(6) Uani 1 1 d . . .
H8A H 0.2238 0.2332 0.3192 0.044 Uiso 1 1 calc R . .
H8B H 0.2414 0.2504 0.3969 0.044 Uiso 1 1 calc R . .
H8C H 0.2776 0.1746 0.3658 0.044 Uiso 1 1 calc R . .
C9 C 0.77087(17) 0.33064(14) 0.37330(12) 0.0159(5) Uani 1 1 d . . .
C10 C 0.87326(19) 0.34505(17) 0.35171(13) 0.0245(6) Uani 1 1 d . . .
H10A H 0.9085 0.2986 0.3489 0.037 Uiso 1 1 calc R . .
H10B H 0.9050 0.3770 0.3845 0.037 Uiso 1 1 calc R . .
H10C H 0.8730 0.3688 0.3077 0.037 Uiso 1 1 calc R . .
C11 C 0.87156(19) 0.36937(16) 0.14347(15) 0.0265(6) Uani 1 1 d . . .
H11A H 0.9161 0.3901 0.1767 0.040 Uiso 1 1 calc R . .
H11B H 0.8709 0.4004 0.1034 0.040 Uiso 1 1 calc R . .
H11C H 0.8929 0.3200 0.1314 0.040 Uiso 1 1 calc R . .
C12 C 0.77119(18) 0.36580(14) 0.17252(12) 0.0165(5) Uani 1 1 d . . .
C13 C 0.4047(3) 0.4564(3) 0.09762(17) 0.0564(12) Uani 1 1 d . . .
H13A H 0.3481 0.4809 0.1167 0.085 Uiso 1 1 calc R . .
H13B H 0.3837 0.4218 0.0630 0.085 Uiso 1 1 calc R . .
H13C H 0.4479 0.4929 0.0777 0.085 Uiso 1 1 calc R . .
C14 C 0.45745(19) 0.41594(15) 0.15181(12) 0.0200(5) Uani 1 1 d . . .
C15 C 0.32801(17) 0.49768(13) 0.32458(12) 0.0150(4) Uani 1 1 d . . .
H15A H 0.2783 0.4636 0.3418 0.018 Uiso 1 1 calc R . .
H15B H 0.3254 0.4965 0.2750 0.018 Uiso 1 1 calc R . .
C16 C 0.30623(16) 0.57527(13) 0.34927(11) 0.0135(4) Uani 1 1 d . . .
C17 C 0.27585(16) 0.57617(14) 0.42282(11) 0.0146(4) Uani 1 1 d . . .
H17A H 0.2519 0.6254 0.4350 0.018 Uiso 1 1 calc R . .
H17B H 0.2228 0.5407 0.4301 0.018 Uiso 1 1 calc R . .
C18 C 0.22791(18) 0.61302(14) 0.30664(12) 0.0177(5) Uani 1 1 d . . .
H18A H 0.2389 0.6028 0.2585 0.021 Uiso 1 1 calc R . .
H18B H 0.1632 0.5941 0.3189 0.021 Uiso 1 1 calc R . .
C19 C 0.44260(18) 0.62879(14) 0.28206(12) 0.0173(5) Uani 1 1 d . . .
H19A H 0.3936 0.6514 0.2523 0.021 Uiso 1 1 calc R . .
H19B H 0.4636 0.5821 0.2615 0.021 Uiso 1 1 calc R . .
C20 C 0.52871(18) 0.67960(14) 0.28949(12) 0.0181(5) Uani 1 1 d . . .
H20A H 0.5067 0.7256 0.3107 0.022 Uiso 1 1 calc R . .
H20B H 0.5532 0.6919 0.2443 0.022 Uiso 1 1 calc R . .
C21 C 0.61145(17) 0.64825(14) 0.33079(11) 0.0158(5) Uani 1 1 d . . .
H21A H 0.6344 0.6024 0.3097 0.019 Uiso 1 1 calc R . .
H21B H 0.6660 0.6834 0.3312 0.019 Uiso 1 1 calc R . .
C22 C 0.61259(16) 0.60774(13) 0.51663(11) 0.0121(4) Uani 1 1 d . . .
H22A H 0.6577 0.5846 0.5489 0.015 Uiso 1 1 calc R . .
H22B H 0.5987 0.6579 0.5325 0.015 Uiso 1 1 calc R . .
C23 C 0.65997(16) 0.61122(13) 0.44734(11) 0.0119(4) Uani 1 1 d . . .
C24 C 0.69479(16) 0.53693(13) 0.42287(11) 0.0129(4) Uani 1 1 d . . .
H24A H 0.7367 0.5434 0.3831 0.015 Uiso 1 1 calc R . .
H24B H 0.7334 0.5129 0.4585 0.015 Uiso 1 1 calc R . .
C25 C 0.74372(17) 0.66552(13) 0.45054(12) 0.0160(5) Uani 1 1 d . . .
H25A H 0.7864 0.6536 0.4890 0.019 Uiso 1 1 calc R . .
H25B H 0.7825 0.6623 0.4090 0.019 Uiso 1 1 calc R . .
C26 C 0.4179(2) 0.64826(19) 0.06628(16) 0.0334(7) Uani 1 1 d . . .
C27 C 0.3492(2) 0.62376(17) 0.01555(15) 0.0293(6) Uani 1 1 d . . .
H27A H 0.3135 0.5813 0.0324 0.044 Uiso 1 1 calc R . .
H27B H 0.3842 0.6101 -0.0252 0.044 Uiso 1 1 calc R . .
H27C H 0.3037 0.6634 0.0053 0.044 Uiso 1 1 calc R . .
N3 N 0.4710(2) 0.6672(2) 0.10651(16) 0.0483(8) Uani 1 1 d . . .
C28 C 0.7465(3) 0.5486(2) 0.08519(19) 0.0397(8) Uani 1 1 d . . .
C29 C 0.6913(3) 0.5864(2) 0.13569(19) 0.0432(8) Uani 1 1 d . . .
H29A H 0.6756 0.5525 0.1721 0.065 Uiso 1 1 calc R . .
H29B H 0.6312 0.6052 0.1158 0.065 Uiso 1 1 calc R . .
H29C H 0.7294 0.6272 0.1535 0.065 Uiso 1 1 calc R . .
N4 N 0.7910(3) 0.5183(2) 0.04527(19) 0.0575(9) Uani 1 1 d . . .
C30 C 0.1053(3) 0.5379(3) 0.1179(3) 0.0616(12) Uani 1 1 d . . .
C31 C 0.0475(3) 0.5699(2) 0.0671(2) 0.0620(13) Uani 1 1 d . . .
H31A H 0.0545 0.6232 0.0686 0.093 Uiso 1 1 calc R . .
H31B H -0.0205 0.5568 0.0743 0.093 Uiso 1 1 calc R . .
H31C H 0.0684 0.5519 0.0232 0.093 Uiso 1 1 calc R . .
N5 N 0.1536(5) 0.5134(3) 0.1584(3) 0.118(2) Uani 1 1 d . . .
C32A C 0.1177(5) 0.4003(5) 0.2832(4) 0.0416(16) Uiso 0.50 1 d P A 1
C33A C 0.1654(5) 0.3612(4) 0.2286(4) 0.0406(16) Uiso 0.50 1 d P A 1
N6A N 0.0845(6) 0.4345(5) 0.3257(4) 0.063(2) Uiso 0.50 1 d P A 1
C32B C 0.1178(6) 0.3813(4) 0.3457(4) 0.0452(17) Uiso 0.50 1 d P B 2
C33B C 0.1288(7) 0.3587(6) 0.2715(5) 0.064(2) Uiso 0.50 1 d P B 2
N6B N 0.1149(6) 0.3958(4) 0.3994(4) 0.063(2) Uiso 0.50 1 d P B 2
C34 C 0.0220(6) 0.4934(5) 0.5056(5) 0.050(2) Uiso 0.50 1 d P . .
C35 C 0.0322(10) 0.4686(8) 0.5498(7) 0.076(4) Uiso 0.50 1 d P . .
N7 N 0.0658(8) 0.4689(6) 0.5438(5) 0.070(3) Uiso 0.50 1 d P . .

loop_
_atom_site_aniso_label
_atom_site_aniso_U_11
_atom_site_aniso_U_22
_atom_site_aniso_U_33
_atom_site_aniso_U_23
_atom_site_aniso_U_13
_atom_site_aniso_U_12
Fe1 0.01577(15) 0.01013(15) 0.00871(14) -0.00026(12) 0.00227(11) 0.00190(13)
Fe2 0.01889(16) 0.00956(15) 0.00972(14) -0.00026(12) 0.00172(12) 0.00201(13)
Fe3 0.01645(16) 0.01115(15) 0.00920(14) -0.00131(12) 0.00306(11) 0.00007(13)
Fe4 0.01415(15) 0.01012(15) 0.00819(14) -0.00015(12) 0.00244(11) 0.00170(12)
Fe5 0.01320(15) 0.01031(15) 0.00796(14) -0.00050(12) 0.00248(11) 0.00120(12)
O1 0.0172(8) 0.0189(9) 0.0144(8) -0.0026(7) 0.0026(6) 0.0055(7)
O2 0.0193(8) 0.0178(9) 0.0167(8) -0.0046(7) 0.0036(7) 0.0031(7)
O3 0.0272(9) 0.0111(8) 0.0123(8) 0.0007(7) 0.0028(7) 0.0037(7)
O4 0.0289(9) 0.0131(8) 0.0124(8) -0.0001(7) 0.0015(7) 0.0033(7)
O5 0.0225(9) 0.0143(8) 0.0178(8) 0.0017(7) 0.0015(7) -0.0019(7)
O6 0.0171(8) 0.0162(8) 0.0167(8) -0.0003(7) 0.0010(6) -0.0008(7)
O7 0.0186(8) 0.0154(8) 0.0155(8) -0.0022(7) 0.0038(6) -0.0001(7)
O8 0.0193(8) 0.0103(7) 0.0102(7) -0.0002(6) 0.0028(6) 0.0027(6)
O9 0.0345(10) 0.0143(8) 0.0142(8) 0.0020(7) 0.0087(7) 0.0052(8)
O10 0.0314(10) 0.0135(8) 0.0140(8) -0.0017(7) 0.0008(7) 0.0056(7)
O11 0.0233(9) 0.0171(9) 0.0147(8) -0.0039(7) 0.0027(7) -0.0022(7)
O12 0.0226(9) 0.0252(10) 0.0159(8) -0.0011(8) 0.0034(7) -0.0075(8)
O13 0.0156(7) 0.0098(7) 0.0096(7) 0.0003(6) 0.0025(6) 0.0015(6)
O14 0.0238(9) 0.0225(10) 0.0245(10) -0.0095(8) 0.0075(7) -0.0050(8)
O15 0.0255(9) 0.0188(9) 0.0111(8) 0.0012(7) 0.0019(7) 0.0067(7)
O16 0.0245(9) 0.0151(8) 0.0137(8) 0.0008(7) 0.0045(7) 0.0034(7)
O17 0.0150(8) 0.0119(8) 0.0109(7) -0.0018(6) 0.0004(6) 0.0031(6)
O18 0.0215(9) 0.0146(8) 0.0116(8) -0.0018(7) 0.0045(7) 0.0003(7)
O19 0.0144(7) 0.0132(8) 0.0081(7) -0.0008(6) 0.0010(6) 0.0017(6)
O20 0.0222(9) 0.0162(9) 0.0278(10) -0.0002(8) 0.0012(8) 0.0084(7)
O21 0.0130(7) 0.0110(7) 0.0099(7) -0.0003(6) 0.0029(6) -0.0001(6)
O22 0.0123(7) 0.0113(7) 0.0099(7) -0.0004(6) 0.0029(6) -0.0010(6)
O23 0.0250(9) 0.0121(8) 0.0190(9) 0.0002(7) 0.0066(7) -0.0025(7)
N1 0.0186(10) 0.0110(9) 0.0106(9) -0.0011(8) 0.0024(7) 0.0013(8)
N2 0.0169(9) 0.0102(9) 0.0105(9) 0.0008(8) 0.0031(7) 0.0007(8)
C1 0.0238(12) 0.0126(11) 0.0150(11) 0.0026(9) 0.0036(9) 0.0034(10)
C2 0.058(2) 0.0200(13) 0.0168(12) 0.0037(11) 0.0043(12) 0.0080(14)
C3 0.0194(11) 0.0125(11) 0.0176(11) -0.0009(9) 0.0028(9) 0.0004(9)
C4 0.0477(17) 0.0124(12) 0.0227(13) -0.0012(11) 0.0043(12) -0.0020(12)
C5 0.0273(13) 0.0230(13) 0.0177(12) -0.0019(11) -0.0003(10) -0.0082(11)
C6 0.0452(19) 0.074(3) 0.0207(14) -0.0068(17) -0.0019(13) -0.0331(19)
C7 0.0198(11) 0.0191(12) 0.0123(10) -0.0023(9) 0.0013(9) -0.0052(10)
C8 0.0242(13) 0.0288(15) 0.0344(16) 0.0062(13) 0.0021(11) -0.0079(12)
C9 0.0177(11) 0.0158(11) 0.0141(10) 0.0032(9) 0.0030(8) 0.0041(9)
C10 0.0191(12) 0.0344(16) 0.0198(12) -0.0037(12) 0.0037(10) -0.0006(11)
C11 0.0197(12) 0.0225(14) 0.0375(16) -0.0079(12) 0.0093(11) -0.0051(11)
C12 0.0189(11) 0.0160(11) 0.0146(11) 0.0008(9) 0.0019(9) -0.0011(9)
C13 0.065(2) 0.081(3) 0.0232(15) 0.0218(18) 0.0104(16) 0.048(2)
C14 0.0283(13) 0.0182(12) 0.0135(11) 0.0009(10) -0.0003(9) 0.0056(11)
C15 0.0161(10) 0.0146(11) 0.0144(10) -0.0018(9) 0.0000(8) 0.0025(9)
C16 0.0155(10) 0.0142(11) 0.0107(10) -0.0002(9) 0.0007(8) 0.0021(9)
C17 0.0145(10) 0.0174(11) 0.0119(10) -0.0018(9) 0.0004(8) 0.0035(9)
C18 0.0197(11) 0.0193(12) 0.0141(11) 0.0001(10) -0.0013(9) 0.0050(10)
C19 0.0206(11) 0.0207(12) 0.0105(10) 0.0036(9) 0.0012(8) 0.0018(10)
C20 0.0255(12) 0.0162(12) 0.0127(10) 0.0041(9) 0.0024(9) -0.0006(10)
C21 0.0204(11) 0.0170(11) 0.0101(10) 0.0036(9) 0.0040(8) -0.0026(10)
C22 0.0141(10) 0.0124(10) 0.0099(9) -0.0001(9) 0.0024(8) -0.0011(9)
C23 0.0146(10) 0.0106(10) 0.0106(9) 0.0007(9) 0.0026(8) -0.0004(9)
C24 0.0128(10) 0.0148(11) 0.0111(10) 0.0007(9) 0.0023(8) -0.0007(9)
C25 0.0169(11) 0.0158(11) 0.0153(11) 0.0005(9) 0.0029(8) -0.0031(9)
C26 0.0273(15) 0.0407(18) 0.0324(16) 0.0094(14) 0.0071(12) 0.0081(14)
C27 0.0335(15) 0.0302(15) 0.0243(14) 0.0083(12) 0.0052(11) 0.0055(13)
N3 0.0334(15) 0.067(2) 0.0442(17) 0.0036(17) -0.0051(13) 0.0064(15)
C28 0.0366(17) 0.0355(18) 0.047(2) 0.0070(16) -0.0048(15) -0.0063(15)
C29 0.0368(18) 0.041(2) 0.052(2) -0.0013(17) -0.0090(16) 0.0038(16)
N4 0.067(2) 0.049(2) 0.057(2) 0.0000(18) 0.0102(18) -0.0095(18)
C30 0.068(3) 0.049(2) 0.068(3) -0.024(2) -0.013(2) 0.019(2)
C31 0.056(2) 0.054(3) 0.075(3) -0.039(2) -0.026(2) 0.020(2)
N5 0.159(5) 0.100(4) 0.096(4) -0.032(3) -0.056(4) 0.066(4)

loop_
_atom_type_symbol
_atom_type_description
_atom_type_scat_dispersion_real
_atom_type_scat_dispersion_imag
_atom_type_scat_source
C C 0.0033 0.0016 'International Tables Vol C Tables 4.2.6.8 and 6.1.1.4'
H H 0.0000 0.0000 'International Tables Vol C Tables 4.2.6.8 and 6.1.1.4'
N N 0.0061 0.0033 'International Tables Vol C Tables 4.2.6.8 and 6.1.1.4'
O O 0.0106 0.0060 'International Tables Vol C Tables 4.2.6.8 and 6.1.1.4'
Fe Fe 0.3463 0.8444 'International Tables Vol C Tables 4.2.6.8 and 6.1.1.4'

loop_
_geom_angle_atom_site_label_1
_geom_angle_atom_site_label_2
_geom_angle_atom_site_label_3
_geom_angle
_geom_angle_site_symmetry_1
_geom_angle_site_symmetry_3
_geom_angle_publ_flag
O13 Fe1 O8 81.78(7) . . ?
O13 Fe1 O6 90.92(8) . . ?
O8 Fe1 O6 92.82(8) . . ?
O13 Fe1 O15 174.53(7) . . ?
O8 Fe1 O15 92.76(7) . . ?
O6 Fe1 O15 89.42(8) . . ?
O13 Fe1 O17 92.52(7) . . ?
O8 Fe1 O17 172.64(7) . . ?
O6 Fe1 O17 91.92(8) . . ?
O15 Fe1 O17 92.93(7) . . ?
O13 Fe1 O18 92.74(8) . . ?
O8 Fe1 O18 91.12(8) . . ?
O6 Fe1 O18 174.97(7) . . ?
O15 Fe1 O18 87.27(8) . . ?
O17 Fe1 O18 84.48(8) . . ?
O13 Fe1 Fe2 41.71(5) . . ?
O8 Fe1 Fe2 42.03(5) . . ?
O6 Fe1 Fe2 82.55(6) . . ?
O15 Fe1 Fe2 133.01(5) . . ?
O17 Fe1 Fe2 133.37(5) . . ?
O18 Fe1 Fe2 102.47(7) . . ?
O13 Fe2 O8 82.83(7) . . ?
O13 Fe2 O10 175.30(7) . . ?
O8 Fe2 O10 94.64(8) . . ?
O13 Fe2 O2 93.41(7) . . ?
O8 Fe2 O2 94.94(8) . . ?
O10 Fe2 O2 90.75(8) . . ?
O13 Fe2 O5 88.63(7) . . ?
O8 Fe2 O5 91.11(8) . . ?
O10 Fe2 O5 87.45(8) . . ?
O2 Fe2 O5 173.81(7) . . ?
O13 Fe2 O4 94.78(7) . . ?
O8 Fe2 O4 177.10(7) . . ?
O10 Fe2 O4 87.63(7) . . ?
O2 Fe2 O4 86.83(8) . . ?
O5 Fe2 O4 87.18(8) . . ?
O13 Fe2 Fe1 42.01(5) . . ?
O8 Fe2 Fe1 42.82(5) . . ?
O10 Fe2 Fe1 134.43(6) . . ?
O2 Fe2 Fe1 105.67(6) . . ?
O5 Fe2 Fe1 79.71(6) . . ?
O4 Fe2 Fe1 134.44(5) . . ?
O8 Fe3 O7 111.09(8) . . ?
O8 Fe3 O9 94.67(7) . . ?
O7 Fe3 O9 91.66(8) . . ?
O8 Fe3 O16 94.09(7) . . ?
O7 Fe3 O16 90.65(8) . . ?
O9 Fe3 O16 169.46(7) . . ?
O8 Fe3 O11 160.31(7) . . ?
O7 Fe3 O11 88.56(8) . . ?
O9 Fe3 O11 85.70(7) . . ?
O16 Fe3 O11 84.07(7) . . ?
O8 Fe3 O12 99.18(8) . . ?
O7 Fe3 O12 149.69(7) . . ?
O9 Fe3 O12 87.19(8) . . ?
O16 Fe3 O12 85.63(8) . . ?
O11 Fe3 O12 61.15(7) . . ?
O8 Fe3 C5 130.12(9) . . ?
O7 Fe3 C5 118.70(9) . . ?
O9 Fe3 C5 86.92(9) . . ?
O16 Fe3 C5 82.95(9) . . ?
O11 Fe3 C5 30.19(8) . . ?
O12 Fe3 C5 30.99(8) . . ?
O13 Fe4 O1 96.46(8) 3_666 3_666 ?
O13 Fe4 O19 168.76(7) 3_666 . ?
O1 Fe4 O19 94.68(8) 3_666 . ?
O13 Fe4 O22 91.66(8) 3_666 . ?
O1 Fe4 O22 169.83(7) 3_666 . ?
O19 Fe4 O22 77.11(7) . . ?
O13 Fe4 O21 91.96(7) 3_666 3_666 ?
O1 Fe4 O21 90.65(7) 3_666 3_666 ?
O19 Fe4 O21 86.51(7) . 3_666 ?
O22 Fe4 O21 82.94(7) . 3_666 ?
O13 Fe4 O3 95.76(8) 3_666 3_666 ?
O1 Fe4 O3 92.87(7) 3_666 3_666 ?
O19 Fe4 O3 85.06(7) . 3_666 ?
O22 Fe4 O3 92.39(7) . 3_666 ?
O21 Fe4 O3 171.10(7) 3_666 3_666 ?
O19 Fe5 O17 94.42(7) . . ?
O19 Fe5 O21 154.05(7) . . ?
O17 Fe5 O21 91.47(7) . . ?
O19 Fe5 O22 77.11(7) . . ?
O17 Fe5 O22 154.48(7) . . ?
O21 Fe5 O22 86.80(7) . . ?
O19 Fe5 N2 119.06(8) . . ?
O17 Fe5 N2 127.38(7) . . ?
O21 Fe5 N2 75.69(8) . . ?
O22 Fe5 N2 76.77(7) . . ?
O19 Fe5 N1 75.67(8) . . ?
O17 Fe5 N1 74.83(8) . . ?
O21 Fe5 N1 130.19(7) . . ?
O22 Fe5 N1 124.60(8) . . ?
N2 Fe5 N1 75.93(8) . . ?
O19 Fe5 O22 80.33(6) . 3_666 ?
O17 Fe5 O22 84.47(7) . 3_666 ?
O21 Fe5 O22 75.12(6) . 3_666 ?
O22 Fe5 O22 70.46(7) . 3_666 ?
N2 Fe5 O22 136.78(7) . 3_666 ?
N1 Fe5 O22 146.70(7) . 3_666 ?
C9 O1 Fe4 131.14(16) . 3_666 ?
C9 O2 Fe2 131.06(15) . . ?
C1 O3 Fe4 127.07(15) . 3_666 ?
C1 O4 Fe2 134.27(17) . . ?
C7 O5 Fe2 127.10(17) . . ?
C7 O6 Fe1 125.21(16) . . ?
C12 O7 Fe3 131.90(15) . . ?
Fe3 O8 Fe2 133.12(9) . . ?
Fe3 O8 Fe1 131.64(9) . . ?
Fe2 O8 Fe1 95.15(7) . . ?
C3 O9 Fe3 133.19(16) . . ?
C3 O10 Fe2 132.43(17) . . ?
C5 O11 Fe3 90.49(15) . . ?
C5 O12 Fe3 89.43(16) . . ?
Fe4 O13 Fe2 122.08(9) 3_666 . ?
Fe4 O13 Fe1 136.75(10) 3_666 . ?
Fe2 O13 Fe1 96.28(7) . . ?
C14 O15 Fe1 129.08(17) . . ?
C14 O16 Fe3 126.44(16) . . ?
C15 O17 Fe5 113.78(14) . . ?
C15 O17 Fe1 115.84(13) . . ?
Fe5 O17 Fe1 130.15(9) . . ?
Fe1 O18 H3 117(3) . . ?
Fe1 O18 H4 106(3) . . ?
H3 O18 H4 102(4) . . ?
C17 O19 Fe5 116.58(13) . . ?
C17 O19 Fe4 125.98(14) . . ?
Fe5 O19 Fe4 103.50(8) . . ?
C18 O20 H20 109.5 . . ?
C24 O21 Fe5 115.25(14) . . ?
C24 O21 Fe4 117.56(13) . 3_666 ?
Fe5 O21 Fe4 105.80(7) . 3_666 ?
C22 O22 Fe4 121.49(14) . . ?
C22 O22 Fe5 114.10(13) . . ?
Fe4 O22 Fe5 98.83(8) . . ?
C22 O22 Fe5 115.67(13) . 3_666 ?
Fe4 O22 Fe5 94.57(6) . 3_666 ?
Fe5 O22 Fe5 109.54(7) . 3_666 ?
C25 O23 H23 109.5 . . ?
C16 N1 C19 116.38(19) . . ?
C16 N1 Fe5 97.91(14) . . ?
C19 N1 Fe5 117.03(15) . . ?
C16 N1 H1 106(2) . . ?
C19 N1 H1 109(2) . . ?
Fe5 N1 H1 110(2) . . ?
C23 N2 C21 115.51(18) . . ?
C23 N2 Fe5 99.39(14) . . ?
C21 N2 Fe5 117.17(15) . . ?
C23 N2 H2 110(2) . . ?
C21 N2 H2 107(2) . . ?
Fe5 N2 H2 108(2) . . ?
O4 C1 O3 125.5(2) . . ?
O4 C1 C2 118.4(2) . . ?
O3 C1 C2 116.1(2) . . ?
C1 C2 H2A 109.5 . . ?
C1 C2 H2B 109.5 . . ?
H2A C2 H2B 109.5 . . ?
C1 C2 H2C 109.5 . . ?
H2A C2 H2C 109.5 . . ?
H2B C2 H2C 109.5 . . ?
O10 C3 O9 125.5(2) . . ?
O10 C3 C4 116.5(2) . . ?
O9 C3 C4 118.0(2) . . ?
C3 C4 H4A 109.5 . . ?
C3 C4 H4B 109.5 . . ?
H4A C4 H4B 109.5 . . ?
C3 C4 H4C 109.5 . . ?
H4A C4 H4C 109.5 . . ?
H4B C4 H4C 109.5 . . ?
O11 C5 O12 118.8(2) . . ?
O11 C5 C6 120.8(2) . . ?
O12 C5 C6 120.4(3) . . ?
O11 C5 Fe3 59.32(13) . . ?
O12 C5 Fe3 59.58(13) . . ?
C6 C5 Fe3 176.2(3) . . ?
C5 C6 H6A 109.5 . . ?
C5 C6 H6B 109.5 . . ?
H6A C6 H6B 109.5 . . ?
C5 C6 H6C 109.5 . . ?
H6A C6 H6C 109.5 . . ?
H6B C6 H6C 109.5 . . ?
O5 C7 O6 125.3(2) . . ?
O5 C7 C8 117.6(2) . . ?
O6 C7 C8 117.1(2) . . ?
C7 C8 H8A 109.5 . . ?
C7 C8 H8B 109.5 . . ?
H8A C8 H8B 109.5 . . ?
C7 C8 H8C 109.5 . . ?
H8A C8 H8C 109.5 . . ?
H8B C8 H8C 109.5 . . ?
O2 C9 O1 125.1(2) . . ?
O2 C9 C10 117.4(2) . . ?
O1 C9 C10 117.5(2) . . ?
C9 C10 H10A 109.5 . . ?
C9 C10 H10B 109.5 . . ?
H10A C10 H10B 109.5 . . ?
C9 C10 H10C 109.5 . . ?
H10A C10 H10C 109.5 . . ?
H10B C10 H10C 109.5 . . ?
C12 C11 H11A 109.5 . . ?
C12 C11 H11B 109.5 . . ?
H11A C11 H11B 109.5 . . ?
C12 C11 H11C 109.5 . . ?
H11A C11 H11C 109.5 . . ?
H11B C11 H11C 109.5 . . ?
O14 C12 O7 125.0(2) . . ?
O14 C12 C11 119.2(2) . . ?
O7 C12 C11 115.8(2) . . ?
C14 C13 H13A 109.5 . . ?
C14 C13 H13B 109.5 . . ?
H13A C13 H13B 109.5 . . ?
C14 C13 H13C 109.5 . . ?
H13A C13 H13C 109.5 . . ?
H13B C13 H13C 109.5 . . ?
O16 C14 O15 125.5(2) . . ?
O16 C14 C13 117.4(2) . . ?
O15 C14 C13 117.1(2) . . ?
O17 C15 C16 110.55(19) . . ?
O17 C15 H15A 109.5 . . ?
C16 C15 H15A 109.5 . . ?
O17 C15 H15B 109.5 . . ?
C16 C15 H15B 109.5 . . ?
H15A C15 H15B 108.1 . . ?
N1 C16 C17 104.08(19) . . ?
N1 C16 C15 105.96(18) . . ?
C17 C16 C15 111.9(2) . . ?
N1 C16 C18 113.1(2) . . ?
C17 C16 C18 109.36(19) . . ?
C15 C16 C18 112.12(19) . . ?
O19 C17 C16 109.40(18) . . ?
O19 C17 H17A 109.8 . . ?
C16 C17 H17A 109.8 . . ?
O19 C17 H17B 109.8 . . ?
C16 C17 H17B 109.8 . . ?
H17A C17 H17B 108.2 . . ?
O20 C18 C16 108.8(2) . . ?
O20 C18 H18A 109.9 . . ?
C16 C18 H18A 109.9 . . ?
O20 C18 H18B 109.9 . . ?
C16 C18 H18B 109.9 . . ?
H18A C18 H18B 108.3 . . ?
N1 C19 C20 109.7(2) . . ?
N1 C19 H19A 109.7 . . ?
C20 C19 H19A 109.7 . . ?
N1 C19 H19B 109.7 . . ?
C20 C19 H19B 109.7 . . ?
H19A C19 H19B 108.2 . . ?
C19 C20 C21 114.2(2) . . ?
C19 C20 H20A 108.7 . . ?
C21 C20 H20A 108.7 . . ?
C19 C20 H20B 108.7 . . ?
C21 C20 H20B 108.7 . . ?
H20A C20 H20B 107.6 . . ?
N2 C21 C20 111.60(19) . . ?
N2 C21 H21A 109.3 . . ?
C20 C21 H21A 109.3 . . ?
N2 C21 H21B 109.3 . . ?
C20 C21 H21B 109.3 . . ?
H21A C21 H21B 108.0 . . ?
O22 C22 C23 110.50(18) . . ?
O22 C22 H22A 109.6 . . ?
C23 C22 H22A 109.6 . . ?
O22 C22 H22B 109.6 . . ?
C23 C22 H22B 109.6 . . ?
H22A C22 H22B 108.1 . . ?
N2 C23 C24 105.76(18) . . ?
N2 C23 C25 114.02(19) . . ?
C24 C23 C25 110.72(19) . . ?
N2 C23 C22 105.07(18) . . ?
C24 C23 C22 112.86(19) . . ?
C25 C23 C22 108.37(19) . . ?
O21 C24 C23 110.02(18) . . ?
O21 C24 H24A 109.7 . . ?
C23 C24 H24A 109.7 . . ?
O21 C24 H24B 109.7 . . ?
C23 C24 H24B 109.7 . . ?
H24A C24 H24B 108.2 . . ?
O23 C25 C23 109.34(19) . . ?
O23 C25 H25A 109.8 . . ?
C23 C25 H25A 109.8 . . ?
O23 C25 H25B 109.8 . . ?
C23 C25 H25B 109.8 . . ?
H25A C25 H25B 108.3 . . ?
N3 C26 C27 179.3(4) . . ?
C26 C27 H27A 109.5 . . ?
C26 C27 H27B 109.5 . . ?
H27A C27 H27B 109.5 . . ?
C26 C27 H27C 109.5 . . ?
H27A C27 H27C 109.5 . . ?
H27B C27 H27C 109.5 . . ?
N4 C28 C29 179.5(4) . . ?
C28 C29 H29A 109.5 . . ?
C28 C29 H29B 109.5 . . ?
H29A C29 H29B 109.5 . . ?
C28 C29 H29C 109.5 . . ?
H29A C29 H29C 109.5 . . ?
H29B C29 H29C 109.5 . . ?
N5 C30 C31 178.3(7) . . ?
C30 C31 H31A 109.5 . . ?
C30 C31 H31B 109.5 . . ?
H31A C31 H31B 109.5 . . ?
C30 C31 H31C 109.5 . . ?
H31A C31 H31C 109.5 . . ?
H31B C31 H31C 109.5 . . ?
N6A C32A C33A 175.6(9) . . ?
N6B C32B C33B 176.1(9) . . ?
C34 C34 C35 124(2) 3_566 . ?
C34 C34 N7 151(2) 3_566 . ?
C35 C34 N7 26.5(10) . . ?
C34 C34 C35 33.4(15) 3_566 3_566 ?
C35 C34 C35 157.7(10) . 3_566 ?
N7 C34 C35 175.2(13) . 3_566 ?
C34 C34 N7 17.9(15) 3_566 3_566 ?
C35 C34 N7 142.1(12) . 3_566 ?
N7 C34 N7 168.5(9) . 3_566 ?
C35 C34 N7 15.6(7) 3_566 3_566 ?
C34 C35 C34 22.3(10) . 3_566 ?
C34 N7 C34 11.5(9) . 3_566 ?

loop_
_geom_bond_atom_site_label_1
_geom_bond_atom_site_label_2
_geom_bond_distance
_geom_bond_site_symmetry_2
_geom_bond_publ_flag
Fe1 O13 1.9333(18) . ?
Fe1 O8 1.9594(18) . ?
Fe1 O6 2.0122(19) . ?
Fe1 O15 2.0163(19) . ?
Fe1 O17 2.0343(17) . ?
Fe1 O18 2.086(2) . ?
Fe1 Fe2 2.8712(11) . ?
Fe2 O13 1.9218(18) . ?
Fe2 O8 1.9301(18) . ?
Fe2 O10 2.0077(19) . ?
Fe2 O2 2.034(2) . ?
Fe2 O5 2.051(2) . ?
Fe2 O4 2.0613(19) . ?
Fe3 O8 1.8155(17) . ?
Fe3 O7 1.993(2) . ?
Fe3 O9 2.030(2) . ?
Fe3 O16 2.0453(19) . ?
Fe3 O11 2.1405(19) . ?
Fe3 O12 2.146(2) . ?
Fe3 C5 2.489(3) . ?
Fe4 O13 1.8286(18) 3_666 ?
Fe4 O1 2.012(2) 3_666 ?
Fe4 O19 2.0131(17) . ?
Fe4 O22 2.0505(19) . ?
Fe4 O21 2.0552(18) 3_666 ?
Fe4 O3 2.0614(18) 3_666 ?
Fe5 O19 1.9816(19) . ?
Fe5 O17 2.0055(18) . ?
Fe5 O21 2.0469(19) . ?
Fe5 O22 2.0803(18) . ?
Fe5 N2 2.220(2) . ?
Fe5 N1 2.225(2) . ?
Fe5 O22 2.3911(18) 3_666 ?
O1 C9 1.273(3) . ?
O1 Fe4 2.012(2) 3_666 ?
O2 C9 1.260(3) . ?
O3 C1 1.271(3) . ?
O3 Fe4 2.0614(18) 3_666 ?
O4 C1 1.246(3) . ?
O5 C7 1.258(3) . ?
O6 C7 1.268(3) . ?
O7 C12 1.292(3) . ?
O9 C3 1.259(3) . ?
O10 C3 1.258(3) . ?
O11 C5 1.251(3) . ?
O12 C5 1.282(3) . ?
O13 Fe4 1.8286(18) 3_666 ?
O14 C12 1.228(3) . ?
O15 C14 1.263(3) . ?
O16 C14 1.257(3) . ?
O17 C15 1.438(3) . ?
O18 H3 0.824(18) . ?
O18 H4 0.836(18) . ?
O19 C17 1.419(3) . ?
O20 C18 1.422(3) . ?
O20 H20 0.8400 . ?
O21 C24 1.436(3) . ?
O21 Fe4 2.0552(18) 3_666 ?
O22 C22 1.427(3) . ?
O22 Fe5 2.3911(18) 3_666 ?
O23 C25 1.425(3) . ?
O23 H23 0.8400 . ?
N1 C16 1.474(3) . ?
N1 C19 1.483(3) . ?
N1 H1 0.82(3) . ?
N2 C23 1.480(3) . ?
N2 C21 1.488(3) . ?
N2 H2 0.82(3) . ?
C1 C2 1.510(4) . ?
C2 H2A 0.9800 . ?
C2 H2B 0.9800 . ?
C2 H2C 0.9800 . ?
C3 C4 1.501(4) . ?
C4 H4A 0.9800 . ?
C4 H4B 0.9800 . ?
C4 H4C 0.9800 . ?
C5 C6 1.495(4) . ?
C6 H6A 0.9800 . ?
C6 H6B 0.9800 . ?
C6 H6C 0.9800 . ?
C7 C8 1.497(4) . ?
C8 H8A 0.9800 . ?
C8 H8B 0.9800 . ?
C8 H8C 0.9800 . ?
C9 C10 1.503(3) . ?
C10 H10A 0.9800 . ?
C10 H10B 0.9800 . ?
C10 H10C 0.9800 . ?
C11 C12 1.506(4) . ?
C11 H11A 0.9800 . ?
C11 H11B 0.9800 . ?
C11 H11C 0.9800 . ?
C13 C14 1.497(4) . ?
C13 H13A 0.9800 . ?
C13 H13B 0.9800 . ?
C13 H13C 0.9800 . ?
C15 C16 1.532(3) . ?
C15 H15A 0.9900 . ?
C15 H15B 0.9900 . ?
C16 C17 1.527(3) . ?
C16 C18 1.538(3) . ?
C17 H17A 0.9900 . ?
C17 H17B 0.9900 . ?
C18 H18A 0.9900 . ?
C18 H18B 0.9900 . ?
C19 C20 1.516(4) . ?
C19 H19A 0.9900 . ?
C19 H19B 0.9900 . ?
C20 C21 1.519(4) . ?
C20 H20A 0.9900 . ?
C20 H20B 0.9900 . ?
C21 H21A 0.9900 . ?
C21 H21B 0.9900 . ?
C22 C23 1.532(3) . ?
C22 H22A 0.9900 . ?
C22 H22B 0.9900 . ?
C23 C24 1.522(3) . ?
C23 C25 1.526(3) . ?
C24 H24A 0.9900 . ?
C24 H24B 0.9900 . ?
C25 H25A 0.9900 . ?
C25 H25B 0.9900 . ?
C26 N3 1.140(4) . ?
C26 C27 1.455(5) . ?
C27 H27A 0.9800 . ?
C27 H27B 0.9800 . ?
C27 H27C 0.9800 . ?
C28 N4 1.150(5) . ?
C28 C29 1.442(5) . ?
C29 H29A 0.9800 . ?
C29 H29B 0.9800 . ?
C29 H29C 0.9800 . ?
C30 N5 1.139(6) . ?
C30 C31 1.414(6) . ?
C31 H31A 0.9800 . ?
C31 H31B 0.9800 . ?
C31 H31C 0.9800 . ?
C32A N6A 1.151(10) . ?
C32A C33A 1.461(11) . ?
C32B N6B 1.104(10) . ?
C32B C33B 1.545(13) . ?
C34 C34 0.691(14) 3_566 ?
C34 C35 1.002(16) . ?
C34 N7 1.071(13) . ?
C34 C35 1.503(18) 3_566 ?
C34 N7 1.707(14) 3_566 ?
C35 C34 1.503(18) 3_566 ?
N7 C34 1.707(14) 3_566 ?
